data_7204959
loop_
_publ_author_name
'Choudhury, Amitava'
'Neeraj, S.'
'Natarajan, Srinivasan'
'Rao, C. N. R.'

_publ_section_title
;
 Transformations of the low-dimensional zinc phosphates to complex
 open-framework structures. Part 2: one-dimensional ladder to two- and
 three-dimensional structures
;
_journal_issue 5
_journal_name_full 'Journal of Materials Chemistry'
_journal_page_first 1537
_journal_paper_doi 10.1039/b010001n
_journal_volume 11
_journal_year 2001
_chemical_formula_sum 'C2 H0 N0.83 O4 P Zn1.17'
_chemical_formula_weight 206.93
_chemical_name_systematic
; 
? 
;
_space_group_IT_number 148
_symmetry_space_group_name_Hall '-R 3'
_symmetry_space_group_name_H-M 'R -3 :H'
_atom_sites_solution_hydrogens geom
_atom_sites_solution_primary direct
_atom_sites_solution_secondary difmap
_audit_creation_method SHELXL
_cell_angle_alpha 90.00
_cell_angle_beta 90.00
_cell_angle_gamma 120.00
_cell_formula_units_Z 18
_cell_length_a 13.6086(4)
_cell_length_b 13.6086(4)
_cell_length_c 15.2777(8)
_cell_measurement_temperature 571(2)
_cell_volume 2450.28(16)
_computing_structure_refinement 'SHELXL-93 (Sheldrick, 1993)'
_computing_structure_solution 'SHELXS-86 (Sheldrick, 1990)'
_diffrn_ambient_temperature 571(2)
_diffrn_radiation_monochromator graphite
_diffrn_radiation_source 'fine-focus sealed tube'
_diffrn_radiation_type MoK\a
_diffrn_radiation_wavelength 0.71073
_diffrn_reflns_av_R_equivalents 0.0566
_diffrn_reflns_av_sigmaI/netI 0.0325
_diffrn_reflns_limit_h_max 15
_diffrn_reflns_limit_h_min -10
_diffrn_reflns_limit_k_max 12
_diffrn_reflns_limit_k_min -15
_diffrn_reflns_limit_l_max 16
_diffrn_reflns_limit_l_min -16
_diffrn_reflns_number 3418
_diffrn_reflns_theta_max 23.26
_diffrn_reflns_theta_min 2.18
_exptl_absorpt_coefficient_mu 5.448
_exptl_crystal_density_diffrn 2.524
_exptl_crystal_F_000 1797
_refine_diff_density_max 1.471
_refine_diff_density_min -1.014
_refine_diff_density_rms 0.362
_refine_ls_extinction_method none
_refine_ls_goodness_of_fit_all 1.449
_refine_ls_goodness_of_fit_obs 1.440
_refine_ls_matrix_type full
_refine_ls_number_parameters 68
_refine_ls_number_reflns 790
_refine_ls_number_restraints 0
_refine_ls_restrained_S_all 1.449
_refine_ls_restrained_S_obs 1.440
_refine_ls_R_factor_all 0.0512
_refine_ls_R_factor_obs 0.0433
_refine_ls_shift/esd_max 0.942
_refine_ls_shift/esd_mean 0.167
_refine_ls_structure_factor_coef Fsqd
_refine_ls_weighting_details 'w=1/[\s^2^(Fo^2^)+(0.1000P)^2^+0.0000P] where P=(Fo^2^+2Fc^2^)/3'
_refine_ls_weighting_scheme calc
_refine_ls_wR_factor_all 0.1622
_refine_ls_wR_factor_obs 0.1549
_reflns_number_observed 734
_reflns_number_total 790
_reflns_observed_criterion >2sigma(I)
_cod_data_source_file b010001n.txt
_cod_data_source_block amit_compound_VI
_cod_depositor_comments
;
The following automatic conversions were performed:

'_refine_ls_weighting_scheme' value 'calc
w=1/[\s^2^(Fo^2^)+(0.1000P)^2^+0.0000P] where P=(Fo^2^+2Fc^2^)/3' was
changed to 'calc'. New tag '_refine_ls_weighting_details' was
created. The value of the new tag was set to
'w=1/[\s^2^(Fo^2^)+(0.1000P)^2^+0.0000P] where P=(Fo^2^+2Fc^2^)/3'.

Automatic conversion script
Id: cif_fix_values 3143 2015-03-26 13:38:13Z robertas 
;
_cod_original_cell_volume 2450.3(2)
_cod_database_code 7204959

loop_
_symmetry_equiv_pos_as_xyz
'x, y, z'
'-y, x-y, z'
'-x+y, -x, z'
'x+2/3, y+1/3, z+1/3'
'-y+2/3, x-y+1/3, z+1/3'
'-x+y+2/3, -x+1/3, z+1/3'
'x+1/3, y+2/3, z+2/3'
'-y+1/3, x-y+2/3, z+2/3'
'-x+y+1/3, -x+2/3, z+2/3'
'-x, -y, -z'
'y, -x+y, -z'
'x-y, x, -z'
'-x+2/3, -y+1/3, -z+1/3'
'y+2/3, -x+y+1/3, -z+1/3'
'x-y+2/3, x+1/3, -z+1/3'
'-x+1/3, -y+2/3, -z+2/3'
'y+1/3, -x+y+2/3, -z+2/3'
'x-y+1/3, x+2/3, -z+2/3'

loop_
_atom_site_aniso_label
_atom_site_aniso_U_11
_atom_site_aniso_U_22
_atom_site_aniso_U_33
_atom_site_aniso_U_23
_atom_site_aniso_U_13
_atom_site_aniso_U_12
Zn1 0.0128(7) 0.0128(7) 0.0281(10) 0.000 0.000 0.0064(4)
Zn2 0.0259(6) 0.0212(6) 0.0248(7) -0.0044(3) -0.0008(3) 0.0158(4)
P1 0.0229(10) 0.0240(10) 0.0179(10) -0.0009(6) 0.0039(6) 0.0154(8)
O1 0.091(5) 0.080(5) 0.050(3) -0.024(3) -0.008(3) 0.074(4)
O2 0.025(3) 0.049(3) 0.066(4) -0.036(3) -0.014(2) 0.021(3)
O3 0.087(4) 0.047(3) 0.029(2) 0.001(2) 0.008(3) 0.052(3)
O4 0.016(2) 0.020(2) 0.037(3) -0.001(2) 0.002(2) 0.011(2)

loop_
_atom_site_label
_atom_site_type_symbol
_atom_site_fract_x
_atom_site_fract_y
_atom_site_fract_z
_atom_site_U_iso_or_equiv
_atom_site_thermal_displace_type
_atom_site_occupancy
_atom_site_calc_flag
_atom_site_refinement_flags
_atom_site_disorder_group
Zn1 Zn 0.0000 0.0000 0.0000 0.0179(6) Uani 1 d S .
Zn2 Zn -0.02804(6) 0.21547(6) 0.08991(4) 0.0222(5) Uani 1 d . .
P1 P -0.22675(14) -0.02013(13) 0.10648(9) 0.0200(6) Uani 1 d . .
O1 O -0.0897(6) 0.2947(6) 0.1490(4) 0.060(2) Uani 1 d . .
O2 O 0.1178(4) 0.2567(5) 0.1364(4) 0.046(2) Uani 1 d . .
O3 O -0.0243(5) 0.2733(5) -0.0281(3) 0.0463(15) Uani 1 d . .
O4 O -0.0998(3) 0.0472(3) 0.0790(3) 0.0235(10) Uani 1 d . .
N1 N -0.3333 0.3333 -0.0359(18) 0.149(9) Uiso 1 d S .
C1 C -0.2075(45) 0.4601(45) 0.0066(41) 0.346(21) Uiso 1 d . .
C2 C -0.1415(28) 0.4312(24) -0.0373(19) 0.212(11) Uiso 1 d . .
N2 N 0.0000 0.5000 0.0000 0.124(6) Uiso 1 d S .

loop_
_atom_type_symbol
_atom_type_description
_atom_type_scat_dispersion_real
_atom_type_scat_dispersion_imag
_atom_type_scat_source
C C 0.0033 0.0016 'International Tables Vol C Tables 4.2.6.8 and 6.1.1.4'
H H 0.0000 0.0000 'International Tables Vol C Tables 4.2.6.8 and 6.1.1.4'
N N 0.0061 0.0033 'International Tables Vol C Tables 4.2.6.8 and 6.1.1.4'
O O 0.0106 0.0060 'International Tables Vol C Tables 4.2.6.8 and 6.1.1.4'
P P 0.1023 0.0942 'International Tables Vol C Tables 4.2.6.8 and 6.1.1.4'
Zn Zn 0.2839 1.4301 'International Tables Vol C Tables 4.2.6.8 and 6.1.1.4'

loop_
_geom_angle_atom_site_label_1
_geom_angle_atom_site_label_2
_geom_angle_atom_site_label_3
_geom_angle
_geom_angle_site_symmetry_1
_geom_angle_site_symmetry_3
_geom_angle_publ_flag
O4 Zn1 O4 88.7(2) 10 2 ?
O4 Zn1 O4 91.4(2) 10 12 ?
O4 Zn1 O4 88.7(2) 2 12 ?
O4 Zn1 O4 180.0 10 . ?
O4 Zn1 O4 91.3(2) 2 . ?
O4 Zn1 O4 88.6(2) 12 . ?
O4 Zn1 O4 88.7(2) 10 3 ?
O4 Zn1 O4 91.4(2) 2 3 ?
O4 Zn1 O4 180.0 12 3 ?
O4 Zn1 O4 91.3(2) . 3 ?
O4 Zn1 O4 91.4(2) 10 11 ?
O4 Zn1 O4 180.0 2 11 ?
O4 Zn1 O4 91.4(2) 12 11 ?
O4 Zn1 O4 88.6(2) . 11 ?
O4 Zn1 O4 88.6(2) 3 11 ?
O1 Zn2 O2 110.3(2) . . ?
O1 Zn2 O3 98.0(2) . . ?
O2 Zn2 O3 114.2(3) . . ?
O1 Zn2 O4 126.2(3) . . ?
O2 Zn2 O4 102.0(2) . . ?
O3 Zn2 O4 106.5(2) . . ?
O1 P1 O3 112.1(3) 13_455 12 ?
O1 P1 O2 107.1(3) 13_455 2 ?
O3 P1 O2 111.6(4) 12 2 ?
O1 P1 O4 108.6(3) 13_455 . ?
O3 P1 O4 107.9(3) 12 . ?
O2 P1 O4 109.6(3) 2 . ?
P1 O1 Zn2 154.6(4) 13_455 . ?
P1 O2 Zn2 131.0(3) 3 . ?
P1 O3 Zn2 119.1(3) 11 . ?
P1 O4 Zn2 114.5(2) . . ?
P1 O4 Zn1 131.3(2) . . ?
Zn2 O4 Zn1 111.8(2) . . ?
C1 N1 C1 108.2(21) 3_455 . ?
C1 N1 C1 108.2(21) 3_455 2_565 ?
C1 N1 C1 108.2(21) . 2_565 ?
C2 C1 N1 89.6(33) . . ?
C1 C2 N2 113.5(31) . . ?
C2 N2 C2 179.996(2) . 10_565 ?

loop_
_geom_bond_atom_site_label_1
_geom_bond_atom_site_label_2
_geom_bond_distance
_geom_bond_site_symmetry_2
_geom_bond_publ_flag
Zn1 O4 2.141(4) 10 ?
Zn1 O4 2.141(4) 2 ?
Zn1 O4 2.141(4) 12 ?
Zn1 O4 2.141(4) . ?
Zn1 O4 2.141(4) 3 ?
Zn1 O4 2.141(4) 11 ?
Zn2 O1 1.894(5) . ?
Zn2 O2 1.909(5) . ?
Zn2 O3 1.958(5) . ?
Zn2 O4 1.997(4) . ?
P1 O1 1.513(5) 13_455 ?
P1 O3 1.521(5) 12 ?
P1 O2 1.526(5) 2 ?
P1 O4 1.555(4) . ?
O1 P1 1.513(5) 13_455 ?
O2 P1 1.526(5) 3 ?
O3 P1 1.521(5) 11 ?
N1 C1 1.84(5) 3_455 ?
N1 C1 1.84(5) . ?
N1 C1 1.84(5) 2_565 ?
C1 C2 1.33(5) . ?
C2 N2 1.76(3) . ?
N2 C2 1.76(3) 10_565 ?
